data_4307995
loop_
_publ_author_name
'Matthew A. Gave'
'Christos D. Malliakas'
'David P. Weliky'
'Mercouri G. Kanatzidis'

_publ_section_title
;
Wide Compositional and Structural Diversity in the System Tl/Bi/P/Q (Q = S,
Se) and Observation of Vicinal P-Tl J Coupling in the Solid State
;
_journal_name_full 'Inorganic Chemistry'
_journal_page_first 3632
_journal_page_last 3644
_journal_paper_doi 10.1021/ic062465h
_journal_volume 46
_journal_year 2007
_chemical_formula_sum 'Bi3 P4 S16 Tl3'
_chemical_formula_weight 1876.89
_chemical_name_systematic
; 
 ? 
;
_space_group_IT_number 14
_symmetry_cell_setting monoclinic
_symmetry_space_group_name_Hall '-P 2ybc'
_symmetry_space_group_name_H-M 'P 1 21/c 1'
_atom_sites_solution_hydrogens geom
_atom_sites_solution_primary direct
_atom_sites_solution_secondary difmap
_audit_creation_method SHELXL-97
_cell_angle_alpha 90.00
_cell_angle_beta 117.896(2)
_cell_angle_gamma 90.00
_cell_formula_units_Z 8
_cell_length_a 20.8189(7)
_cell_length_b 13.2281(3)
_cell_length_c 22.2029(7)
_cell_measurement_temperature 293(2)
_cell_volume 5404.0(3)
_computing_structure_refinement 'SHELXL-97 (Sheldrick, 1997)'
_computing_structure_solution 'SHELXS-97 (Sheldrick, 1990)'
_diffrn_ambient_temperature 293(2)
_diffrn_measured_fraction_theta_full 0.999
_diffrn_measured_fraction_theta_max 0.999
_diffrn_radiation_monochromator graphite
_diffrn_radiation_source 'fine-focus sealed tube'
_diffrn_radiation_type MoK\a
_diffrn_radiation_wavelength 0.71073
_diffrn_reflns_av_R_equivalents 0.0678
_diffrn_reflns_av_sigmaI/netI 0.0456
_diffrn_reflns_limit_h_max 27
_diffrn_reflns_limit_h_min -27
_diffrn_reflns_limit_k_max 17
_diffrn_reflns_limit_k_min -17
_diffrn_reflns_limit_l_max 28
_diffrn_reflns_limit_l_min -28
_diffrn_reflns_number 44454
_diffrn_reflns_theta_full 27.50
_diffrn_reflns_theta_max 27.50
_diffrn_reflns_theta_min 1.84
_exptl_absorpt_coefficient_mu 38.764
_exptl_crystal_density_diffrn 4.614
_exptl_crystal_density_method 'not measured'
_exptl_crystal_F_000 6464
_refine_diff_density_max 3.735
_refine_diff_density_min -3.383
_refine_diff_density_rms 0.357
_refine_ls_extinction_method none
_refine_ls_goodness_of_fit_ref 1.048
_refine_ls_hydrogen_treatment mixed
_refine_ls_matrix_type full
_refine_ls_number_parameters 470
_refine_ls_number_reflns 12396
_refine_ls_number_restraints 0
_refine_ls_restrained_S_all 1.048
_refine_ls_R_factor_all 0.0521
_refine_ls_R_factor_gt 0.0464
_refine_ls_shift/su_max 0.001
_refine_ls_shift/su_mean 0.000
_refine_ls_structure_factor_coef Fsqd
_refine_ls_weighting_details 'calc w=1/[\s^2^(Fo^2^)+(0.0342P)^2^+141.9026P] where P=(Fo^2^+2Fc^2^)/3'
_refine_ls_weighting_scheme calc
_refine_ls_wR_factor_gt 0.0992
_refine_ls_wR_factor_ref 0.1027
_reflns_number_gt 11343
_reflns_number_total 12396
_reflns_threshold_expression >2sigma(I)
_cod_data_source_file ic062465hsi20061222_051743.cif
_cod_data_source_block tlbips
_cod_database_code 4307995

loop_
_symmetry_equiv_pos_as_xyz
'x, y, z'
'-x, y+1/2, -z+1/2'
'-x, -y, -z'
'x, -y-1/2, z-1/2'

loop_
_atom_site_label
_atom_site_type_symbol
_atom_site_fract_x
_atom_site_fract_y
_atom_site_fract_z
_atom_site_U_iso_or_equiv
_atom_site_adp_type
_atom_site_occupancy
_atom_site_symmetry_multiplicity
_atom_site_calc_flag
_atom_site_refinement_flags
_atom_site_disorder_assembly
_atom_site_disorder_group
Bi1 Bi 0.66361(4) 0.23889(5) 0.34341(3) 0.02838(14) Uani 1 1 d . . .
Bi2 Bi 0.81898(4) 0.73661(4) 0.65808(3) 0.02582(13) Uani 1 1 d . . .
Bi3 Bi 0.87048(4) 0.39586(4) 0.06022(3) 0.02549(13) Uani 1 1 d . . .
Bi4 Bi 0.70777(4) 0.15206(5) 0.06211(3) 0.02666(13) Uani 1 1 d . . .
Bi5 Bi 0.64846(4) 0.65121(5) 0.93386(3) 0.02804(14) Uani 1 1 d . . .
Bi6 Bi 0.80620(4) 0.61009(5) 0.43518(3) 0.02647(13) Uani 1 1 d . . .
Tl1 Tl 0.52113(6) 0.04103(7) 0.15099(5) 0.0543(2) Uani 1 1 d . . .
Tl2 Tl 0.41132(7) 0.23940(12) 0.33273(5) 0.0820(4) Uani 1 1 d . . .
Tl3 Tl 0.62640(6) 0.45877(8) 0.14306(5) 0.0610(3) Uani 1 1 d . . .
Tl4 Tl 0.13793(6) 0.48759(7) 0.15048(5) 0.0547(2) Uani 1 1 d . . .
Tl5 Tl 0.89365(11) 0.1771(2) 0.83162(9) 0.1541(10) Uani 1 1 d . . .
Tl6 Tl 0.99087(5) 0.03772(7) 0.15513(5) 0.0529(2) Uani 1 1 d . . .
S1 S 0.8109(3) 0.6054(3) 0.0628(2) 0.0275(8) Uani 1 1 d . . .
S2 S 0.9366(3) 0.5496(3) 0.0182(3) 0.0347(10) Uani 1 1 d . . .
S3 S 0.9140(3) 0.7088(3) 0.5467(3) 0.0426(13) Uani 1 1 d . . .
S4 S 0.7853(2) 0.6790(3) 0.91149(18) 0.0235(8) Uani 1 1 d . . .
S5 S 0.9160(3) 0.4535(3) 0.4887(2) 0.0307(9) Uani 1 1 d . . .
S6 S 0.8550(3) 0.2831(3) 0.9434(2) 0.0387(12) Uani 1 1 d . . .
S7 S 0.7405(2) 0.0954(3) 0.9312(2) 0.0292(9) Uani 1 1 d . . .
S8 S 0.8604(2) 0.3179(3) 0.58278(19) 0.0238(8) Uani 1 1 d . . .
S9 S 0.5846(3) 0.4968(4) 0.9842(3) 0.0404(12) Uani 1 1 d . . .
S10 S 0.7015(3) 0.0611(3) 0.4283(2) 0.0314(10) Uani 1 1 d . . .
S11 S 0.6031(3) 0.2556(3) 0.9471(2) 0.0297(9) Uani 1 1 d . . .
S12 S 0.7349(2) 0.1367(3) 0.58363(19) 0.0240(8) Uani 1 1 d . . .
S13 S 0.5954(3) 0.5056(4) 0.5105(3) 0.0383(11) Uani 1 1 d . . .
S14 S 0.6471(3) 0.6384(3) 0.41166(19) 0.0254(8) Uani 1 1 d . . .
S15 S 0.7693(3) 0.9366(3) 0.0670(2) 0.0341(10) Uani 1 1 d . . .
S16 S 0.6508(3) 0.7528(3) 0.0467(2) 0.0314(9) Uani 1 1 d . . .
S17 S 0.9023(2) 0.5593(3) 0.7246(2) 0.0304(9) Uani 1 1 d . . .
S18 S 0.9639(3) 0.7893(3) 0.7367(2) 0.0413(12) Uani 1 1 d . . .
S19 S 0.0107(2) 0.3344(3) 0.1208(2) 0.0281(9) Uani 1 1 d . . .
S20 S 0.0823(3) 0.5952(4) 0.8008(2) 0.0350(10) Uani 1 1 d . . .
S21 S 0.6924(3) 0.0809(3) 0.2713(2) 0.0288(9) Uani 1 1 d . . .
S22 S 0.8024(3) 0.1535(4) 0.2075(2) 0.0379(11) Uani 1 1 d . . .
S23 S 0.6243(3) 0.1959(3) 0.1201(2) 0.0294(9) Uani 1 1 d . . .
S24 S 0.7240(3) 0.3225(3) 0.2644(2) 0.0383(11) Uani 1 1 d . . .
S25 S 0.6951(3) 0.8978(4) 0.7879(2) 0.0359(10) Uani 1 1 d . . .
S26 S 0.7826(3) 0.9244(3) 0.6941(2) 0.0368(11) Uani 1 1 d . . .
S27 S 0.7668(3) 0.8016(3) 0.2470(2) 0.0323(10) Uani 1 1 d . . .
S28 S 0.8727(3) 0.6225(4) 0.3600(2) 0.0448(12) Uani 1 1 d . . .
S29 S 0.6049(3) 0.8652(4) 0.2899(2) 0.0353(10) Uani 1 1 d . . .
S30 S 0.5044(3) 0.8181(5) 0.3638(2) 0.0430(12) Uani 1 1 d . . .
S31 S 0.5750(3) 0.0906(3) 0.7950(3) 0.0427(13) Uani 1 1 d . . .
S32 S 0.5174(3) 0.3256(3) 0.7674(2) 0.0333(10) Uani 1 1 d . . .
P1 P 0.8626(2) 0.6560(3) 0.0107(2) 0.0215(8) Uani 1 1 d . . .
P2 P 0.8443(2) 0.3480(3) 0.48611(19) 0.0220(8) Uani 1 1 d . . .
P3 P 0.6544(3) 0.1094(3) 0.4860(2) 0.0228(8) Uani 1 1 d . . .
P4 P 0.6643(3) 0.6107(3) 0.50900(19) 0.0228(8) Uani 1 1 d . . .
P5 P 0.0149(2) 0.3472(3) 0.2143(2) 0.0251(9) Uani 1 1 d . . .
P6 P 0.7123(3) 0.1866(3) 0.2166(2) 0.0254(9) Uani 1 1 d . . .
P7 P 0.7776(3) 0.8498(3) 0.7718(2) 0.0254(9) Uani 1 1 d . . .
P8 P 0.5054(2) 0.8183(3) 0.2723(2) 0.0268(9) Uani 1 1 d . . .

loop_
_atom_site_aniso_label
_atom_site_aniso_U_11
_atom_site_aniso_U_22
_atom_site_aniso_U_33
_atom_site_aniso_U_23
_atom_site_aniso_U_13
_atom_site_aniso_U_12
Bi1 0.0351(3) 0.0240(3) 0.0177(2) 0.0001(2) 0.0053(3) 0.0052(3)
Bi2 0.0329(3) 0.0234(3) 0.0161(2) -0.0012(2) 0.0073(2) 0.0026(3)
Bi3 0.0315(3) 0.0207(3) 0.0168(3) -0.0006(2) 0.0050(2) 0.0010(2)
Bi4 0.0361(4) 0.0229(3) 0.0202(3) 0.0037(2) 0.0125(3) 0.0051(3)
Bi5 0.0331(3) 0.0220(3) 0.0237(3) -0.0010(3) 0.0089(3) 0.0018(3)
Bi6 0.0348(3) 0.0201(3) 0.0229(3) -0.0031(2) 0.0121(3) -0.0034(2)
Tl1 0.0522(5) 0.0553(5) 0.0438(4) -0.0017(4) 0.0127(4) -0.0091(4)
Tl2 0.0702(7) 0.1299(10) 0.0471(5) -0.0034(7) 0.0284(6) -0.0322(7)
Tl3 0.0657(6) 0.0525(5) 0.0560(5) -0.0040(4) 0.0211(5) -0.0060(5)
Tl4 0.0646(6) 0.0512(5) 0.0503(5) -0.0022(4) 0.0285(5) -0.0145(4)
Tl5 0.1161(14) 0.233(2) 0.0952(11) -0.0195(13) 0.0341(10) 0.1024(16)
Tl6 0.0542(5) 0.0530(5) 0.0533(5) 0.0207(4) 0.0267(4) 0.0145(4)
S1 0.041(2) 0.0254(19) 0.0196(18) 0.0020(15) 0.0165(18) 0.0038(17)
S2 0.034(2) 0.0235(19) 0.049(3) 0.0127(19) 0.021(2) 0.0071(18)
S3 0.040(3) 0.019(2) 0.039(2) -0.0067(18) -0.006(2) 0.0044(18)
S4 0.032(2) 0.0185(17) 0.0149(16) 0.0021(13) 0.0069(15) 0.0045(15)
S5 0.031(2) 0.0224(18) 0.037(2) 0.0091(17) 0.0152(19) -0.0012(17)
S6 0.076(4) 0.0185(19) 0.031(2) -0.0017(16) 0.032(2) -0.004(2)
S7 0.027(2) 0.0209(18) 0.0255(19) 0.0043(15) 0.0010(17) 0.0040(16)
S8 0.027(2) 0.0213(17) 0.0202(17) 0.0037(14) 0.0089(16) 0.0026(15)
S9 0.044(3) 0.030(2) 0.059(3) 0.020(2) 0.034(3) 0.019(2)
S10 0.047(3) 0.0241(19) 0.0245(19) 0.0002(15) 0.0182(19) 0.0047(18)
S11 0.035(2) 0.0242(19) 0.0220(18) 0.0036(15) 0.0068(18) -0.0038(17)
S12 0.032(2) 0.0186(17) 0.0170(17) -0.0002(13) 0.0076(16) -0.0001(16)
S13 0.034(3) 0.034(2) 0.044(3) 0.011(2) 0.016(2) -0.002(2)
S14 0.036(2) 0.0210(18) 0.0165(17) -0.0007(14) 0.0098(16) -0.0008(16)
S15 0.034(2) 0.0220(19) 0.028(2) 0.0019(16) -0.0004(18) -0.0015(17)
S16 0.049(3) 0.026(2) 0.0228(19) 0.0004(15) 0.0196(19) -0.0014(19)
S17 0.029(2) 0.0234(19) 0.028(2) -0.0057(16) 0.0046(17) -0.0014(16)
S18 0.041(3) 0.030(2) 0.033(2) 0.0082(18) 0.000(2) -0.011(2)
S19 0.026(2) 0.033(2) 0.0203(18) 0.0011(16) 0.0065(16) 0.0045(17)
S20 0.028(2) 0.052(3) 0.0218(19) -0.0059(19) 0.0086(17) 0.005(2)
S21 0.046(3) 0.0192(17) 0.0245(18) 0.0018(14) 0.0195(19) 0.0014(17)
S22 0.036(3) 0.052(3) 0.024(2) 0.0077(19) 0.0126(19) 0.008(2)
S23 0.031(2) 0.037(2) 0.0195(17) -0.0022(16) 0.0103(17) 0.0002(18)
S24 0.069(4) 0.0220(19) 0.028(2) -0.0009(16) 0.027(2) -0.008(2)
S25 0.040(3) 0.041(2) 0.031(2) 0.0060(19) 0.021(2) 0.007(2)
S26 0.070(4) 0.0197(18) 0.038(2) 0.0035(16) 0.040(2) 0.005(2)
S27 0.050(3) 0.0215(19) 0.029(2) -0.0017(16) 0.021(2) 0.0007(18)
S28 0.040(3) 0.065(3) 0.031(2) 0.014(2) 0.018(2) 0.017(2)
S29 0.030(2) 0.046(3) 0.025(2) 0.0024(18) 0.0088(18) -0.007(2)
S30 0.035(3) 0.065(3) 0.032(2) -0.012(2) 0.018(2) -0.006(2)
S31 0.027(2) 0.0212(19) 0.053(3) 0.0049(19) -0.005(2) 0.0001(17)
S32 0.036(2) 0.024(2) 0.030(2) -0.0024(16) 0.0080(19) 0.0042(17)
P1 0.025(2) 0.0173(17) 0.0187(17) 0.0016(14) 0.0069(16) 0.0010(15)
P2 0.030(2) 0.0155(17) 0.0168(17) -0.0004(14) 0.0075(16) -0.0052(16)
P3 0.033(2) 0.0172(18) 0.0190(18) -0.0027(14) 0.0124(17) -0.0016(17)
P4 0.032(2) 0.0180(18) 0.0170(18) -0.0001(14) 0.0103(17) -0.0026(16)
P5 0.028(2) 0.0231(18) 0.0174(18) 0.0009(15) 0.0047(16) -0.0009(17)
P6 0.033(2) 0.0250(19) 0.0194(18) 0.0005(15) 0.0130(18) 0.0004(17)
P7 0.034(2) 0.0212(18) 0.0229(19) -0.0021(16) 0.0151(18) -0.0044(17)
P8 0.023(2) 0.026(2) 0.0227(19) -0.0021(16) 0.0033(17) 0.0024(16)

loop_
_atom_type_symbol
_atom_type_description
_atom_type_scat_dispersion_real
_atom_type_scat_dispersion_imag
_atom_type_scat_source
P P 0.1023 0.0942 'International Tables Vol C Tables 4.2.6.8 and 6.1.1.4'
S S 0.1246 0.1234 'International Tables Vol C Tables 4.2.6.8 and 6.1.1.4'
Tl Tl -2.8358 9.6688 'International Tables Vol C Tables 4.2.6.8 and 6.1.1.4'
Bi Bi -4.1077 10.2566 'International Tables Vol C Tables 4.2.6.8 and 6.1.1.4'

loop_
_geom_angle_atom_site_label_1
_geom_angle_atom_site_label_2
_geom_angle_atom_site_label_3
_geom_angle
_geom_angle_site_symmetry_1
_geom_angle_site_symmetry_3
_geom_angle_publ_flag
S31 Bi1 S24 81.37(17) 4_565 . ?
S31 Bi1 S32 71.47(13) 4_565 4_565 ?
S24 Bi1 S32 114.50(15) . 4_565 ?
S31 Bi1 S21 130.43(15) 4_565 . ?
S24 Bi1 S21 70.57(13) . . ?
S32 Bi1 S21 83.93(14) 4_565 . ?
S31 Bi1 S7 72.69(13) 4_565 4_565 ?
S24 Bi1 S7 81.61(13) . 4_565 ?
S32 Bi1 S7 137.41(14) 4_565 4_565 ?
S21 Bi1 S7 137.85(14) . 4_565 ?
S31 Bi1 S10 147.17(17) 4_565 . ?
S24 Bi1 S10 131.43(15) . . ?
S32 Bi1 S10 91.89(14) 4_565 . ?
S21 Bi1 S10 72.85(11) . . ?
S7 Bi1 S10 106.46(12) 4_565 . ?
S31 Bi1 S11 80.92(16) 4_565 4_565 ?
S24 Bi1 S11 155.20(12) . 4_565 ?
S32 Bi1 S11 75.71(13) 4_565 4_565 ?
S21 Bi1 S11 134.18(12) . 4_565 ?
S7 Bi1 S11 76.63(13) 4_565 4_565 ?
S10 Bi1 S11 67.38(12) . 4_565 ?
S27 Bi2 S18 106.10(15) 4_576 . ?
S27 Bi2 S26 72.85(13) 4_576 . ?
S18 Bi2 S26 87.58(17) . . ?
S27 Bi2 S17 79.93(14) 4_576 . ?
S18 Bi2 S17 70.44(13) . . ?
S26 Bi2 S17 138.52(13) . . ?
S27 Bi2 S15 103.11(14) 4_576 4_576 ?
S18 Bi2 S15 124.27(16) . 4_576 ?
S26 Bi2 S15 146.76(15) . 4_576 ?
S17 Bi2 S15 69.38(12) . 4_576 ?
S27 Bi2 S1 138.95(13) 4_576 4_576 ?
S18 Bi2 S1 87.31(13) . 4_576 ?
S26 Bi2 S1 69.10(12) . 4_576 ?
S17 Bi2 S1 140.40(14) . 4_576 ?
S15 Bi2 S1 100.28(12) 4_576 4_576 ?
S19 Bi3 S20 73.82(13) 1_655 3_666 ?
S19 Bi3 S2 78.63(13) 1_655 . ?
S20 Bi3 S2 111.17(15) 3_666 . ?
S19 Bi3 S6 86.10(15) 1_655 1_554 ?
S20 Bi3 S6 149.19(14) 3_666 1_554 ?
S2 Bi3 S6 86.70(14) . 1_554 ?
S19 Bi3 S8 76.65(13) 1_655 4_565 ?
S20 Bi3 S8 82.28(14) 3_666 4_565 ?
S2 Bi3 S8 147.07(13) . 4_565 ?
S6 Bi3 S8 70.30(11) 1_554 4_565 ?
S19 Bi3 S1 128.17(13) 1_655 . ?
S20 Bi3 S1 82.85(13) 3_666 . ?
S2 Bi3 S1 67.66(13) . . ?
S6 Bi3 S1 127.84(12) 1_554 . ?
S8 Bi3 S1 145.25(12) 4_565 . ?
S23 Bi4 S11 85.95(14) . 1_554 ?
S23 Bi4 S12 80.12(13) . 4_565 ?
S11 Bi4 S12 71.54(12) 1_554 4_565 ?
S23 Bi4 S22 73.53(14) . . ?
S11 Bi4 S22 147.46(14) 1_554 . ?
S12 Bi4 S22 80.09(13) 4_565 . ?
S23 Bi4 S13 76.29(14) . 4_565 ?
S11 Bi4 S13 81.65(14) 1_554 4_565 ?
S12 Bi4 S13 145.27(13) 4_565 4_565 ?
S22 Bi4 S13 116.28(15) . 4_565 ?
S23 Bi4 S8 140.91(12) . 4_565 ?
S11 Bi4 S8 112.76(12) 1_554 4_565 ?
S12 Bi4 S8 74.53(11) 4_565 4_565 ?
S22 Bi4 S8 73.17(13) . 4_565 ?
S13 Bi4 S8 137.95(12) 4_565 4_565 ?
S23 Bi4 S15 122.31(14) . 1_545 ?
S11 Bi4 S15 127.53(12) 1_554 1_545 ?
S12 Bi4 S15 148.07(13) 4_565 1_545 ?
S22 Bi4 S15 85.01(13) . 1_545 ?
S13 Bi4 S15 66.56(13) 4_565 1_545 ?
S8 Bi4 S15 74.17(12) 4_565 1_545 ?
S30 Bi5 S16 89.59(16) 4_576 1_556 ?
S30 Bi5 S14 80.39(16) 4_576 4_576 ?
S16 Bi5 S14 71.37(12) 1_556 4_576 ?
S30 Bi5 S29 71.58(14) 4_576 4_576 ?
S16 Bi5 S29 151.92(13) 1_556 4_576 ?
S14 Bi5 S29 84.76(13) 4_576 4_576 ?
S30 Bi5 S9 75.12(16) 4_576 . ?
S16 Bi5 S9 79.37(14) 1_556 . ?
S14 Bi5 S9 141.68(14) 4_576 . ?
S29 Bi5 S9 113.95(16) 4_576 . ?
S30 Bi5 S10 116.37(16) 4_576 4_566 ?
S16 Bi5 S10 128.29(12) 1_556 4_566 ?
S14 Bi5 S10 151.29(13) 4_576 4_566 ?
S29 Bi5 S10 79.52(12) 4_576 4_566 ?
S9 Bi5 S10 67.02(13) . 4_566 ?
S28 Bi6 S3 95.23(19) . . ?
S28 Bi6 S4 84.33(15) . 4_575 ?
S3 Bi6 S4 72.05(12) . 4_575 ?
S28 Bi6 S5 75.85(14) . . ?
S3 Bi6 S5 79.42(13) . . ?
S4 Bi6 S5 143.44(13) 4_575 . ?
S28 Bi6 S25 71.10(15) . 4_575 ?
S3 Bi6 S25 151.77(14) . 4_575 ?
S4 Bi6 S25 81.88(12) 4_575 4_575 ?
S5 Bi6 S25 118.75(13) . 4_575 ?
S28 Bi6 S7 113.81(16) . 4_565 ?
S3 Bi6 S7 127.99(13) . 4_565 ?
S4 Bi6 S7 148.28(13) 4_575 4_565 ?
S5 Bi6 S7 68.23(12) . 4_565 ?
S25 Bi6 S7 80.16(12) 4_575 4_565 ?
S28 Bi6 S14 135.99(13) . . ?
S3 Bi6 S14 116.42(15) . . ?
S4 Bi6 S14 78.01(11) 4_575 . ?
S5 Bi6 S14 136.56(11) . . ?
S25 Bi6 S14 66.72(12) 4_575 . ?
S7 Bi6 S14 70.93(11) 4_565 . ?
S29 Tl2 S25 79.37(13) 2_645 3_666 ?
S24 Tl5 Tl6 126.53(12) 4_566 3_756 ?
S8 Tl6 S18 79.77(12) 4_565 3_766 ?
S8 Tl6 Tl5 155.69(8) 4_565 3_756 ?
S18 Tl6 Tl5 123.95(11) 3_766 3_756 ?
P1 S1 Bi2 108.1(2) . 4_575 ?
P1 S1 Bi3 87.71(18) . . ?
Bi2 S1 Bi3 141.07(14) 4_575 . ?
P1 S2 Bi3 93.3(2) . . ?
P1 S3 Bi6 90.39(19) 4_576 . ?
P1 S4 Bi6 88.38(17) 1_556 4_576 ?
P2 S5 Bi6 92.9(2) . . ?
P2 S6 Bi3 90.72(19) 4_566 1_556 ?
P2 S7 Bi1 102.79(19) 4_566 4_566 ?
P2 S7 Bi6 88.50(18) 4_566 4_566 ?
Bi1 S7 Bi6 143.71(17) 4_566 4_566 ?
P2 S8 Bi3 89.90(17) . 4_566 ?
P2 S8 Bi4 99.80(19) . 4_566 ?
Bi3 S8 Bi4 104.96(13) 4_566 4_566 ?
P2 S8 Tl6 95.64(18) . 4_566 ?
Bi3 S8 Tl6 125.25(14) 4_566 4_566 ?
Bi4 S8 Tl6 127.27(13) 4_566 4_566 ?
P3 S9 Bi5 92.4(2) 4_566 . ?
P3 S10 Bi1 95.17(19) . . ?
P3 S10 Bi5 88.5(2) . 4_565 ?
Bi1 S10 Bi5 141.82(17) . 4_565 ?
P3 S11 Bi4 90.69(19) 4_566 1_556 ?
P3 S11 Bi1 88.89(19) 4_566 4_566 ?
Bi4 S11 Bi1 105.89(15) 1_556 4_566 ?
P3 S12 Bi4 89.73(17) . 4_566 ?
P4 S13 Bi4 93.1(2) . 4_566 ?
P4 S14 Bi5 90.54(17) . 4_575 ?
P4 S14 Bi6 98.8(2) . . ?
Bi5 S14 Bi6 99.55(13) 4_575 . ?
P4 S15 Bi2 97.1(2) 4_575 4_575 ?
P4 S15 Bi4 87.51(19) 4_575 1_565 ?
Bi2 S15 Bi4 138.90(18) 4_575 1_565 ?
P4 S16 Bi5 90.36(18) 4_575 1_554 ?
P5 S17 Bi2 88.07(18) 3_666 . ?
P5 S18 Bi2 90.7(2) 3_666 . ?
P5 S18 Tl6 108.9(2) 3_666 3_766 ?
Bi2 S18 Tl6 121.0(2) . 3_766 ?
P5 S19 Bi3 90.2(2) . 1_455 ?
P5 S19 Tl4 95.8(2) . . ?
Bi3 S19 Tl4 121.12(15) 1_455 . ?
P5 S20 Bi3 88.56(19) 3_566 3_666 ?
P6 S21 Bi1 89.26(18) . . ?
P6 S22 Bi4 86.2(2) . . ?
P6 S23 Bi4 91.4(2) . . ?
P6 S24 Bi1 89.9(2) . . ?
P6 S24 Tl3 101.0(2) . . ?
Bi1 S24 Tl3 118.0(2) . . ?
P6 S24 Tl5 94.7(3) . 4_565 ?
Bi1 S24 Tl5 115.89(16) . 4_565 ?
Tl3 S24 Tl5 123.49(16) . 4_565 ?
P7 S25 Bi6 84.0(2) . 4_576 ?
P7 S25 Tl2 89.2(2) . 3_666 ?
Bi6 S25 Tl2 142.05(17) 4_576 3_666 ?
P7 S26 Bi2 86.60(19) . . ?
P7 S27 Bi2 89.0(2) 4_575 4_575 ?
P7 S28 Bi6 93.2(2) 4_575 . ?
P8 S29 Bi5 87.3(2) . 4_575 ?
P8 S29 Tl2 89.1(2) . 2_655 ?
Bi5 S29 Tl2 141.82(18) 4_575 2_655 ?
P8 S30 Bi5 92.7(2) . 4_575 ?
P8 S31 Bi1 88.4(2) 3_666 4_566 ?
P8 S32 Bi1 86.85(19) 3_666 4_566 ?
P8 S32 Tl1 104.8(2) 3_666 4_566 ?
Bi1 S32 Tl1 103.01(16) 4_566 4_566 ?
S1 P1 S2 108.0(2) . . ?
S1 P1 S3 112.7(3) . 4_575 ?
S2 P1 S3 109.7(3) . 4_575 ?
S1 P1 S4 107.6(3) . 1_554 ?
S2 P1 S4 111.9(3) . 1_554 ?
S3 P1 S4 107.0(2) 4_575 1_554 ?
S5 P2 S6 111.1(3) . 4_565 ?
S5 P2 S8 110.3(2) . . ?
S6 P2 S8 108.8(2) 4_565 . ?
S5 P2 S7 108.8(2) . 4_565 ?
S6 P2 S7 110.2(3) 4_565 4_565 ?
S8 P2 S7 107.6(3) . 4_565 ?
S9 P3 S10 108.9(3) 4_565 . ?
S9 P3 S11 111.8(3) 4_565 4_565 ?
S10 P3 S11 108.4(3) . 4_565 ?
S9 P3 S12 111.6(3) 4_565 . ?
S10 P3 S12 108.7(3) . . ?
S11 P3 S12 107.3(2) 4_565 . ?
S13 P4 S15 109.8(3) . 4_576 ?
S13 P4 S14 111.5(3) . . ?
S15 P4 S14 109.0(3) 4_576 . ?
S13 P4 S16 111.4(3) . 4_576 ?
S15 P4 S16 108.7(3) 4_576 4_576 ?
S14 P4 S16 106.3(2) . 4_576 ?
S17 P5 S20 110.4(3) 3_666 3_566 ?
S17 P5 S19 110.4(3) 3_666 . ?
S20 P5 S19 107.2(3) 3_566 . ?
S17 P5 S18 106.1(3) 3_666 3_666 ?
S20 P5 S18 111.5(3) 3_566 3_666 ?
S19 P5 S18 111.3(3) . 3_666 ?
S21 P6 S22 111.8(3) . . ?
S21 P6 S24 107.7(3) . . ?
S22 P6 S24 110.6(3) . . ?
S21 P6 S23 109.4(3) . . ?
S22 P6 S23 108.8(3) . . ?
S24 P6 S23 108.5(3) . . ?
S25 P7 S26 112.6(3) . . ?
S25 P7 S27 111.0(3) . 4_576 ?
S26 P7 S27 106.7(3) . 4_576 ?
S25 P7 S28 107.2(3) . 4_576 ?
S26 P7 S28 108.1(3) . 4_576 ?
S27 P7 S28 111.2(3) 4_576 4_576 ?
S29 P8 S31 112.2(3) . 3_666 ?
S29 P8 S30 107.1(3) . . ?
S31 P8 S30 110.1(3) 3_666 . ?
S29 P8 S32 112.2(3) . 3_666 ?
S31 P8 S32 106.7(3) 3_666 3_666 ?
S30 P8 S32 108.5(3) . 3_666 ?

loop_
_geom_bond_atom_site_label_1
_geom_bond_atom_site_label_2
_geom_bond_distance
_geom_bond_site_symmetry_2
_geom_bond_publ_flag
Bi1 S31 2.791(5) 4_565 ?
Bi1 S24 2.819(5) . ?
Bi1 S32 2.834(5) 4_565 ?
Bi1 S21 2.860(4) . ?
Bi1 S7 2.871(4) 4_565 ?
Bi1 S10 2.883(4) . ?
Bi1 S11 3.099(5) 4_565 ?
Bi2 S27 2.709(5) 4_576 ?
Bi2 S18 2.776(5) . ?
Bi2 S26 2.819(4) . ?
Bi2 S17 2.879(4) . ?
Bi2 S15 2.907(4) 4_576 ?
Bi2 S1 2.922(4) 4_576 ?
Bi3 S19 2.706(4) 1_655 ?
Bi3 S20 2.768(4) 3_666 ?
Bi3 S2 2.846(5) . ?
Bi3 S6 2.876(4) 1_554 ?
Bi3 S8 2.897(4) 4_565 ?
Bi3 S1 3.048(4) . ?
Bi4 S23 2.666(5) . ?
Bi4 S11 2.818(4) 1_554 ?
Bi4 S12 2.847(4) 4_565 ?
Bi4 S22 2.890(5) . ?
Bi4 S13 2.938(5) 4_565 ?
Bi4 S8 3.017(4) 4_565 ?
Bi4 S15 3.107(4) 1_545 ?
Bi5 S30 2.685(5) 4_576 ?
Bi5 S16 2.822(4) 1_556 ?
Bi5 S14 2.824(4) 4_576 ?
Bi5 S29 2.894(5) 4_576 ?
Bi5 S9 2.929(5) . ?
Bi5 S10 3.042(5) 4_566 ?
Bi6 S28 2.627(5) . ?
Bi6 S3 2.769(5) . ?
Bi6 S4 2.834(4) 4_575 ?
Bi6 S5 2.896(4) . ?
Bi6 S25 2.996(5) 4_575 ?
Bi6 S7 3.027(4) 4_565 ?
Bi6 S14 3.124(5) . ?
Tl1 S32 3.159(5) 4_565 ?
Tl2 S29 3.071(5) 2_645 ?
Tl2 S25 3.134(5) 3_666 ?
Tl3 S24 3.084(5) . ?
Tl4 S19 3.150(5) . ?
Tl5 S24 3.126(7) 4_566 ?
Tl5 Tl6 3.6440(19) 3_756 ?
Tl6 S8 3.085(4) 4_565 ?
Tl6 S18 3.127(5) 3_766 ?
Tl6 Tl5 3.6440(19) 3_756 ?
S1 P1 2.027(6) . ?
S1 Bi2 2.922(4) 4_575 ?
S2 P1 2.035(6) . ?
S3 P1 2.045(6) 4_576 ?
S4 P1 2.055(5) 1_556 ?
S4 Bi6 2.834(4) 4_576 ?
S5 P2 2.025(6) . ?
S6 P2 2.038(6) 4_566 ?
S6 Bi3 2.876(4) 1_556 ?
S7 P2 2.062(6) 4_566 ?
S7 Bi1 2.871(4) 4_566 ?
S7 Bi6 3.027(4) 4_566 ?
S8 P2 2.050(5) . ?
S8 Bi3 2.897(4) 4_566 ?
S8 Bi4 3.018(4) 4_566 ?
S8 Tl6 3.085(4) 4_566 ?
S9 P3 2.007(6) 4_566 ?
S10 P3 2.047(6) . ?
S10 Bi5 3.042(4) 4_565 ?
S11 P3 2.052(6) 4_566 ?
S11 Bi4 2.818(4) 1_556 ?
S11 Bi1 3.099(5) 4_566 ?
S12 P3 2.058(6) . ?
S12 Bi4 2.847(4) 4_566 ?
S13 P4 2.009(6) . ?
S13 Bi4 2.937(5) 4_566 ?
S14 P4 2.052(6) . ?
S14 Bi5 2.824(4) 4_575 ?
S15 P4 2.048(7) 4_575 ?
S15 Bi2 2.908(4) 4_575 ?
S15 Bi4 3.107(4) 1_565 ?
S16 P4 2.064(6) 4_575 ?
S16 Bi5 2.822(4) 1_554 ?
S17 P5 2.037(6) 3_666 ?
S18 P5 2.047(6) 3_666 ?
S18 Tl6 3.127(5) 3_766 ?
S19 P5 2.045(6) . ?
S19 Bi3 2.706(4) 1_455 ?
S20 P5 2.039(7) 3_566 ?
S20 Bi3 2.768(4) 3_666 ?
S21 P6 2.019(6) . ?
S22 P6 2.024(7) . ?
S23 P6 2.072(6) . ?
S24 P6 2.043(6) . ?
S24 Tl5 3.126(7) 4_565 ?
S25 P7 2.015(7) . ?
S25 Bi6 2.996(5) 4_576 ?
S25 Tl2 3.134(5) 3_666 ?
S26 P7 2.031(6) . ?
S27 P7 2.062(6) 4_575 ?
S27 Bi2 2.709(5) 4_575 ?
S28 P7 2.064(7) 4_575 ?
S29 P8 2.018(7) . ?
S29 Bi5 2.894(5) 4_575 ?
S29 Tl2 3.071(5) 2_655 ?
S30 P8 2.042(7) . ?
S30 Bi5 2.685(5) 4_575 ?
S31 P8 2.036(6) 3_666 ?
S31 Bi1 2.791(5) 4_566 ?
S32 P8 2.058(6) 3_666 ?
S32 Bi1 2.834(5) 4_566 ?
S32 Tl1 3.159(5) 4_566 ?
P1 S3 2.045(6) 4_575 ?
P1 S4 2.055(5) 1_554 ?
P2 S6 2.038(6) 4_565 ?
P2 S7 2.062(6) 4_565 ?
P3 S9 2.007(6) 4_565 ?
P3 S11 2.052(6) 4_565 ?
P4 S15 2.048(7) 4_576 ?
P4 S16 2.064(6) 4_576 ?
P5 S17 2.037(6) 3_666 ?
P5 S20 2.039(7) 3_566 ?
P5 S18 2.047(6) 3_666 ?
P7 S27 2.062(6) 4_576 ?
P7 S28 2.064(7) 4_576 ?
P8 S31 2.036(6) 3_666 ?
P8 S32 2.058(6) 3_666 ?
